data_4064464
loop_
_publ_author_name
'Jovi\'c, Marija'
'Torker, Sebastian'
'Chen, Peter'

_publ_section_title
;
 Non-innocent Character of Oxyanions in Ruthenium Metathesis Catalysts
;
_journal_issue 15
_journal_name_full Organometallics
_journal_page_first 3971
_journal_paper_doi 10.1021/om200124z
_journal_volume 30
_journal_year 2011
_chemical_compound_source 'LOC ETH Zurich'
_chemical_formula_moiety 'C39 H47 O4 P Ru '
_chemical_formula_sum 'C39 H47 O4 P Ru'
_chemical_formula_weight 711.845
_chemical_name_systematic
;
 ?
;
_space_group_IT_number 4
_symmetry_cell_setting monoclinic
_symmetry_space_group_name_Hall 'P 2yb'
_symmetry_space_group_name_H-M 'P 1 21 1'
_atom_sites_solution_primary direct
_atom_sites_solution_secondary difmap
_audit_creation_method maXus
_cell_angle_alpha 90.00
_cell_angle_beta 92.8246(8)
_cell_angle_gamma 90.00
_cell_formula_units_Z 2
_cell_length_a 9.5318(2)
_cell_length_b 14.4071(3)
_cell_length_c 12.5559(2)
_cell_measurement_reflns_used 19534
_cell_measurement_temperature 100
_cell_measurement_theta_max 27.485
_cell_measurement_theta_min 2.910
_cell_volume 1722.15(6)
_computing_cell_refinement 'HKL Scalepack (Otwinowski & Minor 1997)'
_computing_data_collection KappaCCD
_computing_data_reduction 'Denzo and Scalepak (Otwinowski & Minor, 1997)'
_computing_structure_refinement 'SHELXL-97 (Sheldrick, 2008)'
_computing_structure_solution 'SHELXS-97 (Sheldrick, 2008)'
_diffrn_ambient_temperature 100
_diffrn_measured_fraction_theta_full 0.998
_diffrn_measured_fraction_theta_max 0.998
_diffrn_measurement_device KappaCCD
_diffrn_measurement_method CCD
_diffrn_orient_matrix_type X=UH
_diffrn_orient_matrix_UB_11 0.08707
_diffrn_orient_matrix_UB_12 -0.05708
_diffrn_orient_matrix_UB_13 -0.01393
_diffrn_orient_matrix_UB_21 0.02386
_diffrn_orient_matrix_UB_22 0.02136
_diffrn_orient_matrix_UB_23 0.06158
_diffrn_orient_matrix_UB_31 -0.03189
_diffrn_orient_matrix_UB_32 -0.06434
_diffrn_orient_matrix_UB_33 0.03467
_diffrn_radiation_source 'fine-focus sealed tube'
_diffrn_radiation_type ' MoK\a'
_diffrn_radiation_wavelength_id all
_diffrn_reflns_av_R_equivalents 0.070
_diffrn_reflns_limit_h_max 12
_diffrn_reflns_limit_h_min -12
_diffrn_reflns_limit_k_max 18
_diffrn_reflns_limit_k_min -18
_diffrn_reflns_limit_l_max 16
_diffrn_reflns_limit_l_min -16
_diffrn_reflns_number 27003
_diffrn_reflns_theta_full 27.45
_diffrn_reflns_theta_max 27.45
_diffrn_reflns_theta_min 2.98
_exptl_absorpt_coefficient_mu 0.541
_exptl_absorpt_correction_type none
_exptl_crystal_colour 'red brown'
_exptl_crystal_density_diffrn 1.373
_exptl_crystal_density_method 'not measured'
_exptl_crystal_description Cube
_exptl_crystal_F_000 744.0
_exptl_crystal_size_max .27
_exptl_crystal_size_mid .135
_exptl_crystal_size_min .105
_refine_diff_density_max 0.575
_refine_diff_density_min -0.972
_refine_diff_density_rms 0.095
_refine_ls_abs_structure_details 'Flack H D (1983), Acta Cryst. A39, 876-881'
_refine_ls_abs_structure_Flack 0.01(2)
_refine_ls_extinction_method none
_refine_ls_goodness_of_fit_ref 0.827
_refine_ls_hydrogen_treatment constr
_refine_ls_matrix_type full
_refine_ls_number_parameters 416
_refine_ls_number_reflns 7731
_refine_ls_number_restraints 1
_refine_ls_restrained_S_all 0.827
_refine_ls_R_factor_all 0.0404
_refine_ls_R_factor_gt 0.0364
_refine_ls_shift/su_max 0.047
_refine_ls_shift/su_mean 0.002
_refine_ls_structure_factor_coef Fsqd
_refine_ls_weighting_details 'calc w=1/[\s^2^(Fo^2^)+ (0.1000P)^2^+0.0000P] where P=(Fo^2^+2Fc^2^)/3'
_refine_ls_weighting_scheme calc
_refine_ls_wR_factor_gt 0.1009
_refine_ls_wR_factor_ref 0.1060
_reflns_number_gt 7269
_reflns_number_total 7731
_reflns_threshold_expression >2sigma(I)
_cod_data_source_file om200124z_si_003.cif
_cod_data_source_block global
_cod_depositor_comments
;
The following automatic conversions were performed:

'_symmetry_cell_setting' value 'Monoclinic' changed to 'monoclinic'
according to /home/saulius/struct/CIF-dictionaries/cif_core.dic
dictionary named 'cif_core.dic' version 2.4.1 from 2010-06-29.

Automatic conversion script
Id: cif_fix_values 1715 2011-07-08 13:25:40Z adriana 
;
_cod_original_sg_symbol_H-M 'P 21          '
_cod_original_formula_sum 'C39 H47 O4 P Ru '
_cod_database_code 4064464

loop_
_symmetry_equiv_pos_as_xyz
+X,+Y,+Z
'-X,+Y+ 1/2,-Z'

loop_
_atom_site_label
_atom_site_type_symbol
_atom_site_fract_x
_atom_site_fract_y
_atom_site_fract_z
_atom_site_U_iso_or_equiv
_atom_site_adp_type
_atom_site_occupancy
_atom_site_symmetry_multiplicity
_atom_site_calc_flag
_atom_site_refinement_flags
Ru1 Ru -0.35393(2) -0.694209(18) -0.764103(15) 0.01423(8) Uani 1 1 d .
P2 P -0.26933(8) -0.55994(6) -0.69968(6) 0.01526(16) Uani 1 1 d .
O9 O -0.2187(2) -0.75180(16) -0.65429(18) 0.0172(4) Uani 1 1 d .
O23 O -0.4446(2) -0.83505(16) -0.79850(18) 0.0164(4) Uani 1 1 d .
O44 O -0.2749(2) -0.71416(16) -0.94172(18) 0.0218(5) Uani 1 1 d .
O45 O -0.4700(2) -0.64688(17) -0.90137(17) 0.0201(5) Uani 1 1 d .
C3 C -0.1741(3) -0.6008(2) -0.5797(2) 0.0178(6) Uani 1 1 d .
C4 C -0.1082(3) -0.5474(2) -0.4982(3) 0.0207(7) Uani 1 1 d .
C5 C -0.0267(4) -0.5888(2) -0.4171(3) 0.0214(7) Uani 1 1 d .
C6 C -0.0112(3) -0.6862(3) -0.4167(2) 0.0226(7) Uani 1 1 d .
C7 C -0.0761(3) -0.7397(3) -0.4954(3) 0.0207(7) Uani 1 1 d .
C8 C -0.1598(3) -0.6978(3) -0.5784(2) 0.0169(5) Uani 1 1 d .
C10 C -0.4046(3) -0.4780(2) -0.6602(3) 0.0194(6) Uani 1 1 d .
C11 C -0.5058(3) -0.4497(2) -0.7368(3) 0.0209(7) Uani 1 1 d .
C12 C -0.6072(4) -0.3855(3) -0.7138(3) 0.0257(7) Uani 1 1 d .
C13 C -0.6134(4) -0.3519(3) -0.6099(3) 0.0296(8) Uani 1 1 d .
C14 C -0.5189(4) -0.3827(3) -0.5305(3) 0.0312(8) Uani 1 1 d .
C15 C -0.4131(4) -0.4453(3) -0.5557(3) 0.0247(7) Uani 1 1 d .
C16 C -0.5151(3) -0.6854(3) -0.6881(2) 0.0167(6) Uani 1 1 d .
C17 C -0.6166(3) -0.7601(2) -0.7046(3) 0.0158(6) Uani 1 1 d .
C18 C -0.7534(3) -0.7578(2) -0.6658(3) 0.0198(7) Uani 1 1 d .
C19 C -0.8478(4) -0.8275(3) -0.6896(3) 0.0246(7) Uani 1 1 d .
C20 C -0.8110(4) -0.9018(3) -0.7506(3) 0.0246(7) Uani 1 1 d .
C21 C -0.6753(4) -0.9086(2) -0.7900(3) 0.0229(7) Uani 1 1 d .
C22 C -0.5810(3) -0.8374(2) -0.7662(2) 0.0181(6) Uani 1 1 d .
C24 C -0.3850(3) -0.9202(2) -0.8447(3) 0.0201(6) Uani 1 1 d .
C25 C -0.4212(4) -0.9238(3) -0.9633(3) 0.0241(7) Uani 1 1 d .
C26 C -0.2283(4) -0.9191(3) -0.8181(3) 0.0249(7) Uani 1 1 d .
C27 C -0.1454(4) -0.4838(3) -0.7790(3) 0.0212(7) Uani 1 1 d .
C28 C -0.1321(4) -0.3882(3) -0.7235(3) 0.0252(7) Uani 1 1 d .
C29 C -0.2243(4) -0.4679(3) -0.8881(3) 0.0241(7) Uani 1 1 d .
C30 C 0.0038(4) -0.5276(3) -0.7955(3) 0.0224(7) Uani 1 1 d .
C31 C 0.1050(4) -0.5200(3) -0.6952(3) 0.0264(7) Uani 1 1 d .
C32 C 0.0765(4) -0.4758(3) -0.8855(3) 0.0276(8) Uani 1 1 d .
C33 C -0.0040(4) -0.6297(3) -0.8277(3) 0.0230(7) Uani 1 1 d .
C34 C -0.3903(3) -0.6783(2) -0.9706(2) 0.0182(7) Uani 1 1 d .
C35 C -0.4412(4) -0.6717(2) -1.0863(3) 0.0219(7) Uani 1 1 d .
C36 C -0.3444(4) -0.6564(2) -1.1654(3) 0.0235(7) Uani 1 1 d .
C37 C -0.3954(5) -0.6435(3) -1.2717(3) 0.0279(8) Uani 1 1 d .
C38 C -0.5391(5) -0.6498(3) -1.2994(3) 0.0290(8) Uani 1 1 d .
C39 C -0.6310(4) -0.6692(2) -1.2212(3) 0.0262(8) Uani 1 1 d .
C40 C -0.5866(4) -0.6796(2) -1.1135(3) 0.0218(7) Uani 1 1 d .
C41 C -0.1872(4) -0.6516(3) -1.1425(3) 0.0296(8) Uani 1 1 d .
C42 C -0.5918(5) -0.6375(3) -1.4143(3) 0.0396(10) Uani 1 1 d .
C43 C -0.6969(3) -0.7004(4) -1.0352(3) 0.0262(7) Uani 1 1 d .
H4 H -0.1210 -0.4743 -0.4988 0.025 Uiso 1 1 calc R
H5 H 0.0233 -0.5479 -0.3562 0.026 Uiso 1 1 calc R
H6 H 0.0513 -0.7185 -0.3551 0.027 Uiso 1 1 calc R
H7 H -0.0634 -0.8128 -0.4938 0.025 Uiso 1 1 calc R
H11 H -0.5051 -0.4782 -0.8146 0.025 Uiso 1 1 calc R
H12 H -0.6798 -0.3618 -0.7745 0.031 Uiso 1 1 calc R
H13 H -0.6911 -0.3025 -0.5917 0.036 Uiso 1 1 calc R
H14 H -0.5265 -0.3590 -0.4511 0.037 Uiso 1 1 calc R
H15 H -0.3391 -0.4680 -0.4954 0.030 Uiso 1 1 calc R
H16 H -0.5324 -0.6293 -0.6358 0.020 Uiso 1 1 calc R
H18 H -0.7833 -0.7014 -0.6177 0.024 Uiso 1 1 calc R
H19 H -0.9502 -0.8240 -0.6606 0.030 Uiso 1 1 calc R
H20 H -0.8855 -0.9548 -0.7684 0.030 Uiso 1 1 calc R
H21 H -0.6463 -0.9663 -0.8364 0.028 Uiso 1 1 calc R
H24 H -0.4301 -0.9800 -0.8074 0.024 Uiso 1 1 calc R
H25B H -0.5319 -0.9077 -0.9781 0.036 Uiso 1 1 calc R
H25C H -0.3998 -0.9929 -0.9932 0.036 Uiso 1 1 calc R
H25A H -0.3580 -0.8733 -1.0039 0.036 Uiso 1 1 calc R
H26B H -0.1819 -0.8587 -0.8546 0.037 Uiso 1 1 calc R
H26C H -0.1812 -0.9818 -0.8485 0.037 Uiso 1 1 calc R
H26A H -0.2094 -0.9158 -0.7321 0.037 Uiso 1 1 calc R
H28B H -0.2340 -0.3542 -0.7265 0.038 Uiso 1 1 calc R
H28C H -0.0575 -0.3454 -0.7643 0.038 Uiso 1 1 calc R
H28A H -0.0955 -0.3976 -0.6409 0.038 Uiso 1 1 calc R
H29A H -0.3311 -0.4454 -0.8755 0.036 Uiso 1 1 calc R
H29C H -0.2270 -0.5323 -0.9333 0.036 Uiso 1 1 calc R
H29B H -0.1704 -0.4149 -0.9322 0.036 Uiso 1 1 calc R
H31A H 0.1047 -0.4492 -0.6655 0.040 Uiso 1 1 calc R
H31C H 0.2106 -0.5388 -0.7160 0.040 Uiso 1 1 calc R
H31B H 0.0703 -0.5668 -0.6339 0.040 Uiso 1 1 calc R
H32A H 0.0671 -0.4013 -0.8736 0.041 Uiso 1 1 calc R
H32C H 0.0266 -0.4947 -0.9621 0.041 Uiso 1 1 calc R
H32B H 0.1869 -0.4948 -0.8840 0.041 Uiso 1 1 calc R
H33B H 0.1002 -0.6541 -0.8455 0.034 Uiso 1 1 calc R
H33C H -0.0742 -0.6374 -0.8980 0.034 Uiso 1 1 calc R
H33A H -0.0434 -0.6703 -0.7627 0.034 Uiso 1 1 calc R
H37 H -0.3238 -0.6289 -1.3314 0.034 Uiso 1 1 calc R
H39 H -0.7393 -0.6765 -1.2430 0.031 Uiso 1 1 calc R
H41A H -0.1635 -0.5984 -1.0829 0.044 Uiso 1 1 calc R
H41C H -0.1358 -0.6344 -1.2154 0.044 Uiso 1 1 calc R
H41B H -0.1493 -0.7184 -1.1129 0.044 Uiso 1 1 calc R
H42A H -0.6407 -0.5697 -1.4241 0.059 Uiso 1 1 calc R
H42C H -0.6685 -0.6912 -1.4351 0.059 Uiso 1 1 calc R
H42B H -0.5042 -0.6428 -1.4662 0.059 Uiso 1 1 calc R
H43B H -0.6609 -0.7564 -0.9828 0.039 Uiso 1 1 calc R
H43C H -0.7937 -0.7209 -1.0783 0.039 Uiso 1 1 calc R
H43A H -0.7159 -0.6387 -0.9881 0.039 Uiso 1 1 calc R

loop_
_atom_site_aniso_label
_atom_site_aniso_U_11
_atom_site_aniso_U_22
_atom_site_aniso_U_33
_atom_site_aniso_U_23
_atom_site_aniso_U_13
_atom_site_aniso_U_12
Ru1 0.01609(11) 0.01409(12) 0.01246(11) -0.00050(10) 0.00016(7) -0.00027(10)
P2 0.0187(4) 0.0131(4) 0.0138(3) -0.0003(3) -0.0008(3) -0.0007(3)
O9 0.0179(10) 0.0153(11) 0.0181(11) 0.0000(9) -0.0023(8) -0.0005(9)
O23 0.0166(10) 0.0124(10) 0.0205(11) -0.0038(9) 0.0021(8) -0.0015(9)
O44 0.0234(11) 0.0231(15) 0.0190(10) -0.0015(9) 0.0019(8) -0.0020(9)
O45 0.0254(12) 0.0190(12) 0.0153(10) 0.0017(9) -0.0041(9) 0.0027(9)
C3 0.0197(14) 0.0205(16) 0.0127(14) 0.0002(12) -0.0027(11) -0.0002(12)
C4 0.0217(15) 0.0213(17) 0.0189(15) -0.0009(13) -0.0026(12) -0.0024(13)
C5 0.0226(15) 0.0245(18) 0.0167(15) -0.0008(13) -0.0025(12) 0.0002(13)
C6 0.0203(13) 0.0300(19) 0.0172(12) 0.0041(17) -0.0033(10) -0.0018(17)
C7 0.0189(15) 0.0247(18) 0.0183(16) 0.0020(13) 0.0000(12) 0.0000(13)
C8 0.0151(11) 0.0209(14) 0.0146(11) -0.0012(17) 0.0012(9) 0.0016(16)
C10 0.0199(15) 0.0167(15) 0.0217(16) 0.0008(13) 0.0016(12) -0.0026(13)
C11 0.0216(15) 0.0180(16) 0.0232(16) 0.0020(13) 0.0025(13) -0.0008(13)
C12 0.0223(16) 0.0211(17) 0.0336(19) 0.0042(15) 0.0004(14) -0.0035(14)
C13 0.0194(16) 0.0229(18) 0.047(2) -0.0120(16) 0.0073(15) 0.0025(13)
C14 0.0281(18) 0.031(2) 0.035(2) -0.0125(16) 0.0062(15) -0.0041(15)
C15 0.0253(16) 0.0250(18) 0.0235(17) -0.0052(14) 0.0000(13) 0.0008(14)
C16 0.0216(12) 0.0168(16) 0.0117(11) -0.0016(14) 0.0008(9) -0.0018(15)
C17 0.0155(14) 0.0161(14) 0.0157(14) 0.0029(12) -0.0016(11) -0.0004(12)
C18 0.0213(16) 0.0191(15) 0.0192(16) 0.0030(12) 0.0023(13) 0.0025(12)
C19 0.0231(16) 0.0238(18) 0.0274(17) 0.0006(15) 0.0060(14) 0.0001(15)
C20 0.0173(15) 0.0235(18) 0.0330(18) 0.0017(15) 0.0025(13) -0.0051(14)
C21 0.0224(16) 0.0186(17) 0.0278(17) -0.0026(13) 0.0004(13) -0.0010(13)
C22 0.0217(15) 0.0152(15) 0.0173(14) 0.0008(12) 0.0001(12) 0.0007(12)
C24 0.0201(15) 0.0156(15) 0.0249(16) -0.0024(13) 0.0043(12) 0.0052(12)
C25 0.0275(17) 0.0247(18) 0.0200(16) -0.0035(14) 0.0014(13) -0.0030(14)
C26 0.0213(16) 0.0207(17) 0.0321(19) -0.0061(14) -0.0035(14) 0.0061(13)
C27 0.0242(16) 0.0209(17) 0.0184(16) 0.0019(13) -0.0009(12) -0.0012(13)
C28 0.0298(18) 0.0193(18) 0.0265(18) -0.0013(14) -0.0001(14) -0.0040(13)
C29 0.0298(18) 0.0231(18) 0.0192(16) 0.0055(14) -0.0022(13) -0.0030(14)
C30 0.0203(16) 0.0271(19) 0.0199(16) 0.0014(13) 0.0011(12) -0.0005(13)
C31 0.0215(16) 0.0278(19) 0.0298(18) -0.0011(15) 0.0001(14) -0.0037(15)
C32 0.0242(17) 0.0290(19) 0.0296(18) 0.0067(15) 0.0027(14) -0.0078(15)
C33 0.0216(16) 0.0216(16) 0.0260(17) 0.0011(14) 0.0047(12) -0.0016(13)
C34 0.0222(14) 0.0167(19) 0.0156(13) 0.0004(11) 0.0004(11) -0.0033(12)
C35 0.0305(16) 0.0192(19) 0.0159(14) -0.0014(11) 0.0006(12) -0.0039(12)
C36 0.0349(19) 0.0176(15) 0.0183(16) -0.0006(13) 0.0052(13) -0.0006(14)
C37 0.048(2) 0.0194(18) 0.0172(16) 0.0008(13) 0.0075(14) -0.0039(16)
C38 0.055(2) 0.0176(17) 0.0144(15) -0.0023(13) -0.0024(15) -0.0019(16)
C39 0.039(2) 0.0157(18) 0.0232(16) -0.0008(12) -0.0094(15) -0.0043(13)
C40 0.0286(15) 0.0153(19) 0.0209(14) -0.0016(12) -0.0051(12) 0.0004(13)
C41 0.0276(18) 0.034(2) 0.0279(18) -0.0011(16) 0.0105(14) -0.0041(15)
C42 0.059(3) 0.041(3) 0.0178(17) 0.0049(17) -0.0065(17) 0.000(2)
C43 0.0257(14) 0.0276(18) 0.0249(14) 0.0008(19) -0.0040(12) -0.0040(18)

loop_
_atom_type_symbol
_atom_type_description
_atom_type_scat_dispersion_real
_atom_type_scat_dispersion_imag
_atom_type_scat_source
C C 0.0033 0.0016 'International Tables Vol C Tables 4.2.6.8 and 6.1.1.4'
H H 0.0000 0.0000 'International Tables Vol C Tables 4.2.6.8 and 6.1.1.4'
O O 0.0106 0.0060 'International Tables Vol C Tables 4.2.6.8 and 6.1.1.4'
P P 0.1023 0.0942 'International Tables Vol C Tables 4.2.6.8 and 6.1.1.4'
Ru Ru -1.2594 0.8363 'International Tables Vol C Tables 4.2.6.8 and 6.1.1.4'

loop_
_diffrn_radiation_wavelength
0.71073

loop_
_geom_angle_atom_site_label_1
_geom_angle_atom_site_label_2
_geom_angle_atom_site_label_3
_geom_angle
C16 Ru1 O9 101.20(11)
C16 Ru1 O45 89.05(11)
O9 Ru1 O45 168.52(9)
C16 Ru1 P2 92.75(12)
O9 Ru1 P2 84.35(7)
O45 Ru1 P2 100.44(7)
C16 Ru1 O23 80.76(13)
O9 Ru1 O23 89.23(9)
O45 Ru1 O23 87.33(9)
P2 Ru1 O23 169.85(6)
C16 Ru1 O44 142.27(10)
O9 Ru1 O44 111.44(9)
O45 Ru1 O44 57.19(9)
P2 Ru1 O44 108.39(6)
O23 Ru1 O44 81.28(8)
C3 P2 C10 108.24(15)
C3 P2 C27 108.61(15)
C10 P2 C27 103.35(16)
C3 P2 Ru1 100.17(11)
C10 P2 Ru1 114.17(11)
C27 P2 Ru1 121.74(11)
C8 O9 Ru1 118.8(2)
C22 O23 C24 118.6(2)
C22 O23 Ru1 108.99(19)
C24 O23 Ru1 132.38(18)
C34 O44 Ru1 84.76(18)
C34 O45 Ru1 97.85(19)
C4 C3 C8 119.8(3)
C4 C3 P2 127.9(3)
C8 C3 P2 112.1(2)
C5 C4 C3 121.0(3)
C4 C5 C6 119.0(3)
C7 C6 C5 120.7(3)
C6 C7 C8 120.5(4)
O9 C8 C3 122.3(3)
O9 C8 C7 118.7(4)
C3 C8 C7 118.9(3)
C11 C10 C15 118.7(3)
C11 C10 P2 118.3(3)
C15 C10 P2 122.9(3)
C12 C11 C10 121.4(3)
C11 C12 C13 119.4(3)
C14 C13 C12 120.5(3)
C13 C14 C15 119.6(4)
C10 C15 C14 120.2(3)
C17 C16 Ru1 116.0(2)
C22 C17 C18 117.4(3)
C22 C17 C16 119.1(3)
C18 C17 C16 123.4(3)
C19 C18 C17 120.9(3)
C18 C19 C20 120.6(3)
C19 C20 C21 121.0(3)
C22 C21 C20 117.9(3)
O23 C22 C21 124.3(3)
O23 C22 C17 113.5(3)
C21 C22 C17 122.2(3)
O23 C24 C26 107.3(3)
O23 C24 C25 109.9(3)
C26 C24 C25 113.1(3)
C28 C27 C29 107.0(3)
C28 C27 C30 111.2(3)
C29 C27 C30 110.2(3)
C28 C27 P2 108.2(2)
C29 C27 P2 105.0(2)
C30 C27 P2 114.9(2)
C33 C30 C32 106.8(3)
C33 C30 C31 107.6(3)
C32 C30 C31 106.1(3)
C33 C30 C27 112.8(3)
C32 C30 C27 110.0(3)
C31 C30 C27 113.1(3)
O44 C34 O45 119.8(3)
O44 C34 C35 122.7(3)
O45 C34 C35 117.5(3)
C36 C35 C40 120.7(3)
C36 C35 C34 119.9(3)
C40 C35 C34 119.4(3)
C35 C36 C37 118.8(4)
C35 C36 C41 123.4(3)
C37 C36 C41 117.7(3)
C38 C37 C36 121.0(3)
C39 C38 C37 119.0(3)
C39 C38 C42 120.7(4)
C37 C38 C42 120.3(4)
C38 C39 C40 122.4(4)
C39 C40 C35 117.9(3)
C39 C40 C43 117.6(3)
C35 C40 C43 124.5(3)
C5 C4 H4 119.5
C3 C4 H4 119.5
C4 C5 H5 120.5
C6 C5 H5 120.5
C7 C6 H6 119.6
C5 C6 H6 119.6
C6 C7 H7 119.8
C8 C7 H7 119.8
C12 C11 H11 119.3
C10 C11 H11 119.3
C11 C12 H12 120.3
C13 C12 H12 120.3
C14 C13 H13 119.8
C12 C13 H13 119.8
C13 C14 H14 120.2
C15 C14 H14 120.2
C10 C15 H15 119.9
C14 C15 H15 119.9
C17 C16 H16 122.0
Ru1 C16 H16 122.0
C19 C18 H18 119.6
C17 C18 H18 119.6
C18 C19 H19 119.7
C20 C19 H19 119.7
C19 C20 H20 119.5
C21 C20 H20 119.5
C22 C21 H21 121.0
C20 C21 H21 121.0
O23 C24 H24 108.8
C26 C24 H24 108.8
C25 C24 H24 108.8
C24 C25 H25B 109.5
C24 C25 H25C 109.5
H25B C25 H25C 109.5
C24 C25 H25A 109.5
H25B C25 H25A 109.5
H25C C25 H25A 109.5
C24 C26 H26B 109.5
C24 C26 H26C 109.5
H26B C26 H26C 109.5
C24 C26 H26A 109.5
H26B C26 H26A 109.5
H26C C26 H26A 109.5
C27 C28 H28B 109.5
C27 C28 H28C 109.5
H28B C28 H28C 109.5
C27 C28 H28A 109.5
H28B C28 H28A 109.5
H28C C28 H28A 109.5
C27 C29 H29A 109.5
C27 C29 H29C 109.5
H29A C29 H29C 109.5
C27 C29 H29B 109.5
H29A C29 H29B 109.5
H29C C29 H29B 109.5
C30 C31 H31A 109.5
C30 C31 H31C 109.5
H31A C31 H31C 109.5
C30 C31 H31B 109.5
H31A C31 H31B 109.5
H31C C31 H31B 109.5
C30 C32 H32A 109.5
C30 C32 H32C 109.5
H32A C32 H32C 109.5
C30 C32 H32B 109.5
H32A C32 H32B 109.5
H32C C32 H32B 109.5
C30 C33 H33B 109.5
C30 C33 H33C 109.5
H33B C33 H33C 109.5
C30 C33 H33A 109.5
H33B C33 H33A 109.5
H33C C33 H33A 109.5
C38 C37 H37 119.5
C36 C37 H37 119.5
C38 C39 H39 118.8
C40 C39 H39 118.8
C36 C41 H41A 109.5
C36 C41 H41C 109.5
H41A C41 H41C 109.5
C36 C41 H41B 109.5
H41A C41 H41B 109.5
H41C C41 H41B 109.5
C38 C42 H42A 109.5
C38 C42 H42C 109.5
H42A C42 H42C 109.5
C38 C42 H42B 109.5
H42A C42 H42B 109.5
H42C C42 H42B 109.5
C40 C43 H43B 109.5
C40 C43 H43C 109.5
H43B C43 H43C 109.5
C40 C43 H43A 109.5
H43B C43 H43A 109.5
H43C C43 H43A 109.5

loop_
_geom_bond_atom_site_label_1
_geom_bond_atom_site_label_2
_geom_bond_distance
Ru1 C16 1.852(3)
Ru1 O9 2.019(2)
Ru1 O45 2.115(2)
Ru1 P2 2.2321(9)
Ru1 O23 2.239(2)
Ru1 O44 2.406(2)
P2 C3 1.818(3)
P2 C10 1.834(4)
P2 C27 1.925(4)
O9 C8 1.333(4)
O23 C22 1.382(4)
O23 C24 1.482(4)
O44 C34 1.252(4)
O45 C34 1.266(4)
C3 C4 1.403(4)
C3 C8 1.405(6)
C4 C5 1.385(5)
C5 C6 1.412(6)
C6 C7 1.376(5)
C7 C8 1.416(4)
C10 C11 1.390(5)
C10 C15 1.400(5)
C11 C12 1.379(5)
C12 C13 1.395(6)
C13 C14 1.383(6)
C14 C15 1.401(5)
C16 C17 1.455(5)
C17 C22 1.406(5)
C17 C18 1.414(4)
C18 C19 1.373(5)
C19 C20 1.372(5)
C20 C21 1.411(5)
C21 C22 1.387(5)
C24 C26 1.514(5)
C24 C25 1.513(5)
C27 C28 1.547(5)
C27 C29 1.547(5)
C27 C30 1.579(5)
C30 C33 1.527(5)
C30 C32 1.546(5)
C30 C31 1.552(5)
C34 C35 1.511(4)
C35 C36 1.407(5)
C35 C40 1.415(5)
C36 C37 1.409(5)
C36 C41 1.514(5)
C37 C38 1.400(6)
C38 C39 1.377(6)
C38 C42 1.514(5)
C39 C40 1.405(5)
C40 C43 1.504(5)
C4 H4 1.0600
C5 H5 1.0600
C6 H6 1.0600
C7 H7 1.0600
C11 H11 1.0600
C12 H12 1.0600
C13 H13 1.0600
C14 H14 1.0600
C15 H15 1.0600
C16 H16 1.0600
C18 H18 1.0600
C19 H19 1.0600
C20 H20 1.0600
C21 H21 1.0600
C24 H24 1.0800
C25 H25B 1.0870
C25 H25C 1.0870
C25 H25A 1.0870
C26 H26B 1.0870
C26 H26C 1.0870
C26 H26A 1.0870
C28 H28B 1.0870
C28 H28C 1.0870
C28 H28A 1.0870
C29 H29A 1.0870
C29 H29C 1.0870
C29 H29B 1.0870
C31 H31A 1.0870
C31 H31C 1.0870
C31 H31B 1.0870
C32 H32A 1.0870
C32 H32C 1.0870
C32 H32B 1.0870
C33 H33B 1.0870
C33 H33C 1.0870
C33 H33A 1.0870
C37 H37 1.0600
C39 H39 1.0600
C41 H41A 1.0870
C41 H41C 1.0870
C41 H41B 1.0870
C42 H42A 1.0870
C42 H42C 1.0870
C42 H42B 1.0870
C43 H43B 1.0870
C43 H43C 1.0870
C43 H43A 1.0870
